data_4022772
loop_
_publ_author_name
'Mateo Alajar\'in'
'Jos\'e Cabrera'
'Aurelia Pastor'
'Pilar S\'anchez-Andrada'
'Delia Bautista'

_publ_section_title
;
 Diels-Alder Reactions of 4-Alkenylthiazoles: A New Approach
 to Thiazole Functionalization
;
_journal_name_full 'Journal of Organic Chemistry'
_journal_page_first 2097
_journal_page_last 2105
_journal_paper_doi 10.1021/jo062417e
_journal_volume 72
_journal_year 2007
_chemical_formula_sum 'C23.5 H19.5 Cl2.5 N2 O2 S'
_chemical_formula_weight 482.60
_chemical_name_systematic
; 
 ? 
;
_space_group_IT_number 14
_symmetry_cell_setting monoclinic
_symmetry_space_group_name_Hall '-P 2yn'
_symmetry_space_group_name_H-M 'P 1 21/n 1'
_atom_sites_solution_hydrogens geom
_atom_sites_solution_primary direct
_atom_sites_solution_secondary difmap
_audit_creation_method SHELXL-97
_cell_angle_alpha 90.00
_cell_angle_beta 90.272(2)
_cell_angle_gamma 90.00
_cell_formula_units_Z 4
_cell_length_a 6.6133(3)
_cell_length_b 19.6445(8)
_cell_length_c 16.8723(7)
_cell_measurement_reflns_used 8973
_cell_measurement_temperature 100(2)
_cell_measurement_theta_max 28.06
_cell_measurement_theta_min 2.40
_cell_volume 2191.94(16)
_computing_cell_refinement 'Bruker SAINT'
_computing_data_collection 'Bruker SMART'
_computing_data_reduction 'Bruker SAINT'
_computing_molecular_graphics 'Bruker SHELXTL'
_computing_publication_material 'Bruker SHELXTL'
_computing_structure_refinement 'SHELXL-97 (Sheldrick, 1997)'
_computing_structure_solution 'SHELXS-97 (Sheldrick, 1990)'
_diffrn_ambient_temperature 100(2)
_diffrn_detector_area_resol_mean 8.26
_diffrn_measured_fraction_theta_full 0.999
_diffrn_measured_fraction_theta_max 0.944
_diffrn_measurement_device_type 'Bruker SMART APEX'
_diffrn_measurement_method \w-scan
_diffrn_radiation_monochromator graphite
_diffrn_radiation_source 'fine-focus sealed tube'
_diffrn_radiation_type MoK\a
_diffrn_radiation_wavelength 0.71073
_diffrn_reflns_av_R_equivalents 0.0296
_diffrn_reflns_av_sigmaI/netI 0.0255
_diffrn_reflns_limit_h_max 8
_diffrn_reflns_limit_h_min -8
_diffrn_reflns_limit_k_max 26
_diffrn_reflns_limit_k_min -25
_diffrn_reflns_limit_l_max 22
_diffrn_reflns_limit_l_min -22
_diffrn_reflns_number 25340
_diffrn_reflns_theta_full 26.00
_diffrn_reflns_theta_max 28.20
_diffrn_reflns_theta_min 1.59
_exptl_absorpt_coefficient_mu 0.477
_exptl_absorpt_correction_T_max 0.9065
_exptl_absorpt_correction_T_min 0.8508
_exptl_absorpt_correction_type multi-scan
_exptl_absorpt_process_details SADABS
_exptl_crystal_colour colourless
_exptl_crystal_density_diffrn 1.462
_exptl_crystal_density_method 'not measured'
_exptl_crystal_description block
_exptl_crystal_F_000 996
_exptl_crystal_size_max 0.35
_exptl_crystal_size_mid 0.29
_exptl_crystal_size_min 0.21
_refine_diff_density_max 0.394
_refine_diff_density_min -0.228
_refine_diff_density_rms 0.058
_refine_ls_extinction_method none
_refine_ls_goodness_of_fit_ref 1.071
_refine_ls_hydrogen_treatment 'rigid methyls, others riding'
_refine_ls_matrix_type full
_refine_ls_number_parameters 299
_refine_ls_number_reflns 5106
_refine_ls_number_restraints 3
_refine_ls_restrained_S_all 1.071
_refine_ls_R_factor_all 0.0438
_refine_ls_R_factor_gt 0.0387
_refine_ls_shift/su_max 0.001
_refine_ls_shift/su_mean 0.000
_refine_ls_structure_factor_coef Fsqd
_refine_ls_weighting_details 'calc w=1/[\s^2^(Fo^2^)+(0.0433P)^2^+1.1393P] where P=(Fo^2^+2Fc^2^)/3'
_refine_ls_weighting_scheme calc
_refine_ls_wR_factor_gt 0.0894
_refine_ls_wR_factor_ref 0.0920
_reflns_number_gt 4635
_reflns_number_total 5106
_reflns_threshold_expression >2sigma(I)
_cod_data_source_file jo062417esi20061123_075801.cif
_cod_data_source_block iijcc110s
_cod_original_sg_symbol_H-M 'P 21/n'
_cod_original_formula_sum 'C23.50 H19.50 Cl2.50 N2 O2 S'
_cod_database_code 4022772

loop_
_symmetry_equiv_pos_as_xyz
'x, y, z'
'-x+1/2, y+1/2, -z+1/2'
'-x, -y, -z'
'x-1/2, -y-1/2, z-1/2'

loop_
_atom_site_label
_atom_site_type_symbol
_atom_site_fract_x
_atom_site_fract_y
_atom_site_fract_z
_atom_site_U_iso_or_equiv
_atom_site_adp_type
_atom_site_occupancy
_atom_site_symmetry_multiplicity
_atom_site_calc_flag
_atom_site_refinement_flags
_atom_site_disorder_assembly
_atom_site_disorder_group
S1 S 0.92764(5) 0.226592(19) -0.01599(2) 0.01538(9) Uani 1 1 d . . .
Cl1 Cl -0.27224(6) 0.40113(2) 0.33671(3) 0.03151(12) Uani 1 1 d . . .
N1 N 0.69744(19) 0.32957(6) -0.04396(7) 0.0169(3) Uani 1 1 d . . .
N2 N 0.36248(19) 0.11785(6) 0.08304(7) 0.0157(2) Uani 1 1 d . . .
O1 O 0.66668(18) 0.08060(6) 0.03346(8) 0.0284(3) Uani 1 1 d . . .
O2 O 0.11673(15) 0.17476(5) 0.15128(6) 0.0191(2) Uani 1 1 d . . .
C1 C 0.8680(2) 0.30166(7) -0.06585(8) 0.0154(3) Uani 1 1 d . . .
C2 C 0.6082(2) 0.29179(7) 0.01511(8) 0.0157(3) Uani 1 1 d . . .
C3 C 0.4163(2) 0.31347(8) 0.05405(9) 0.0190(3) Uani 1 1 d . . .
H3A H 0.2996 0.2911 0.0279 0.023 Uiso 1 1 calc R . .
H3B H 0.3994 0.3634 0.0489 0.023 Uiso 1 1 calc R . .
C4 C 0.4236(2) 0.29368(7) 0.14195(8) 0.0145(3) Uani 1 1 d . . .
H4 H 0.5438 0.3177 0.1649 0.017 Uiso 1 1 calc R . .
C5 C 0.4653(2) 0.21675(7) 0.15231(8) 0.0132(3) Uani 1 1 d . . .
H5 H 0.4960 0.2089 0.2097 0.016 Uiso 1 1 calc R . .
C6 C 0.6464(2) 0.18865(7) 0.10438(8) 0.0141(3) Uani 1 1 d . . .
H6 H 0.7633 0.1794 0.1407 0.017 Uiso 1 1 calc R . .
C7 C 0.7105(2) 0.23543(7) 0.03893(8) 0.0142(3) Uani 1 1 d . . .
C8 C 0.2906(2) 0.17014(7) 0.13017(8) 0.0138(3) Uani 1 1 d . . .
C9 C 0.5688(2) 0.12216(8) 0.06912(9) 0.0178(3) Uani 1 1 d . . .
C10 C 0.2367(2) 0.06039(8) 0.05732(9) 0.0202(3) Uani 1 1 d . . .
H10A H 0.2914 0.0415 0.0075 0.024 Uiso 1 1 calc R . .
H10B H 0.0976 0.0767 0.0465 0.024 Uiso 1 1 calc R . .
C11 C 0.2301(3) 0.00483(8) 0.11960(10) 0.0269(4) Uani 1 1 d . . .
H11A H 0.3671 -0.0125 0.1290 0.040 Uiso 1 1 calc R . .
H11B H 0.1432 -0.0323 0.1010 0.040 Uiso 1 1 calc R . .
H11C H 0.1759 0.0234 0.1690 0.040 Uiso 1 1 calc R . .
C21 C 0.2420(2) 0.31851(7) 0.18886(9) 0.0151(3) Uani 1 1 d . . .
C22 C 0.2459(2) 0.31372(8) 0.27133(9) 0.0191(3) Uani 1 1 d . . .
H22 H 0.3592 0.2932 0.2966 0.023 Uiso 1 1 calc R . .
C23 C 0.0887(2) 0.33816(8) 0.31731(9) 0.0220(3) Uani 1 1 d . . .
H23 H 0.0927 0.3339 0.3734 0.026 Uiso 1 1 calc R . .
C24 C -0.0739(2) 0.36881(8) 0.28001(10) 0.0204(3) Uani 1 1 d . . .
C25 C -0.0818(2) 0.37569(8) 0.19858(10) 0.0198(3) Uani 1 1 d . . .
H25 H -0.1933 0.3977 0.1738 0.024 Uiso 1 1 calc R . .
C26 C 0.0762(2) 0.34987(8) 0.15336(9) 0.0181(3) Uani 1 1 d . . .
H26 H 0.0706 0.3538 0.0973 0.022 Uiso 1 1 calc R . .
C31 C 1.0060(2) 0.33257(8) -0.12398(8) 0.0176(3) Uani 1 1 d . . .
C32 C 0.9513(3) 0.39368(8) -0.16001(10) 0.0238(3) Uani 1 1 d . . .
H32 H 0.8233 0.4135 -0.1492 0.029 Uiso 1 1 calc R . .
C33 C 1.0837(3) 0.42585(9) -0.21186(10) 0.0289(4) Uani 1 1 d . . .
H33 H 1.0459 0.4676 -0.2363 0.035 Uiso 1 1 calc R . .
C34 C 1.2710(3) 0.39712(9) -0.22799(9) 0.0273(4) Uani 1 1 d . . .
H34 H 1.3620 0.4195 -0.2627 0.033 Uiso 1 1 calc R . .
C35 C 1.3251(2) 0.33579(10) -0.19345(9) 0.0255(4) Uani 1 1 d . . .
H35 H 1.4521 0.3157 -0.2052 0.031 Uiso 1 1 calc R . .
C36 C 1.1935(2) 0.30356(9) -0.14161(9) 0.0203(3) Uani 1 1 d . . .
H36 H 1.2312 0.2615 -0.1180 0.024 Uiso 1 1 calc R . .
C99 C 0.4946(5) 0.51947(17) 0.05212(19) 0.0244(7) Uani 0.50 1 d PD A -1
H99 H 0.4782 0.5693 0.0622 0.029 Uiso 0.50 1 calc PR A -1
Cl2 Cl 0.3232(3) 0.49566(19) -0.0231(2) 0.0464(8) Uani 0.50 1 d PD A -1
Cl3 Cl 0.44112(12) 0.47560(4) 0.14083(5) 0.02489(17) Uani 0.50 1 d PD A -1
Cl4 Cl 0.7442(3) 0.50479(19) 0.02295(19) 0.0362(5) Uani 0.50 1 d PD A -1

loop_
_atom_site_aniso_label
_atom_site_aniso_U_11
_atom_site_aniso_U_22
_atom_site_aniso_U_33
_atom_site_aniso_U_23
_atom_site_aniso_U_13
_atom_site_aniso_U_12
S1 0.01321(17) 0.01758(18) 0.01540(17) 0.00135(13) 0.00389(13) 0.00123(13)
Cl1 0.0230(2) 0.0385(2) 0.0331(2) -0.01035(18) 0.01158(16) 0.00602(17)
N1 0.0182(6) 0.0179(6) 0.0148(6) 0.0016(5) 0.0030(5) 0.0004(5)
N2 0.0162(6) 0.0137(6) 0.0172(6) -0.0010(5) 0.0033(5) -0.0016(5)
O1 0.0259(6) 0.0187(6) 0.0409(7) -0.0073(5) 0.0153(5) -0.0002(5)
O2 0.0126(5) 0.0201(5) 0.0247(6) -0.0008(4) 0.0033(4) 0.0002(4)
C1 0.0166(7) 0.0164(7) 0.0131(6) -0.0013(5) 0.0005(5) -0.0022(5)
C2 0.0151(7) 0.0167(7) 0.0154(7) 0.0002(5) 0.0020(5) -0.0005(5)
C3 0.0181(7) 0.0194(7) 0.0196(7) 0.0056(6) 0.0056(6) 0.0056(6)
C4 0.0135(6) 0.0140(7) 0.0162(7) -0.0002(5) 0.0022(5) 0.0003(5)
C5 0.0120(6) 0.0152(7) 0.0126(6) 0.0005(5) 0.0011(5) 0.0008(5)
C6 0.0121(6) 0.0146(7) 0.0156(7) 0.0016(5) 0.0025(5) 0.0014(5)
C7 0.0122(6) 0.0165(7) 0.0140(6) -0.0010(5) 0.0027(5) -0.0012(5)
C8 0.0160(7) 0.0139(7) 0.0116(6) 0.0037(5) 0.0014(5) 0.0007(5)
C9 0.0182(7) 0.0160(7) 0.0193(7) 0.0020(6) 0.0047(6) -0.0003(6)
C10 0.0208(7) 0.0166(7) 0.0232(8) -0.0039(6) 0.0020(6) -0.0044(6)
C11 0.0317(9) 0.0198(8) 0.0293(9) -0.0002(7) 0.0088(7) -0.0073(7)
C21 0.0151(7) 0.0116(6) 0.0186(7) -0.0009(5) 0.0040(5) -0.0013(5)
C22 0.0190(7) 0.0193(7) 0.0189(7) -0.0016(6) 0.0004(6) 0.0021(6)
C23 0.0245(8) 0.0232(8) 0.0185(7) -0.0037(6) 0.0048(6) 0.0008(6)
C24 0.0168(7) 0.0189(7) 0.0255(8) -0.0076(6) 0.0087(6) -0.0002(6)
C25 0.0146(7) 0.0179(7) 0.0268(8) -0.0026(6) 0.0010(6) 0.0013(6)
C26 0.0184(7) 0.0183(7) 0.0175(7) -0.0005(6) 0.0025(6) 0.0004(6)
C31 0.0193(7) 0.0211(7) 0.0125(6) -0.0022(6) 0.0018(5) -0.0059(6)
C32 0.0282(8) 0.0212(8) 0.0221(8) 0.0004(6) 0.0067(6) -0.0025(7)
C33 0.0405(10) 0.0216(8) 0.0246(8) 0.0029(7) 0.0063(7) -0.0090(7)
C34 0.0293(9) 0.0354(9) 0.0172(7) -0.0016(7) 0.0055(6) -0.0180(7)
C35 0.0182(8) 0.0427(10) 0.0156(7) -0.0020(7) 0.0024(6) -0.0072(7)
C36 0.0185(7) 0.0292(8) 0.0132(7) 0.0004(6) 0.0002(5) -0.0023(6)
C99 0.0281(18) 0.0187(15) 0.0264(16) 0.0002(13) -0.0048(14) 0.0020(13)
Cl2 0.0648(18) 0.0294(7) 0.0447(12) 0.0068(7) -0.0306(14) -0.0042(13)
Cl3 0.0285(4) 0.0170(4) 0.0291(4) 0.0025(3) -0.0015(3) -0.0006(3)
Cl4 0.0420(12) 0.0338(7) 0.0330(9) -0.0014(6) 0.0085(10) 0.0041(10)

loop_
_atom_type_symbol
_atom_type_description
_atom_type_scat_dispersion_real
_atom_type_scat_dispersion_imag
_atom_type_scat_source
C C 0.0033 0.0016 'International Tables Vol C Tables 4.2.6.8 and 6.1.1.4'
H H 0.0000 0.0000 'International Tables Vol C Tables 4.2.6.8 and 6.1.1.4'
N N 0.0061 0.0033 'International Tables Vol C Tables 4.2.6.8 and 6.1.1.4'
O O 0.0106 0.0060 'International Tables Vol C Tables 4.2.6.8 and 6.1.1.4'
S S 0.1246 0.1234 'International Tables Vol C Tables 4.2.6.8 and 6.1.1.4'
Cl Cl 0.1484 0.1585 'International Tables Vol C Tables 4.2.6.8 and 6.1.1.4'

loop_
_geom_angle_atom_site_label_1
_geom_angle_atom_site_label_2
_geom_angle_atom_site_label_3
_geom_angle
C7 S1 C1 89.26(7)
C1 N1 C2 110.57(12)
C8 N2 C9 113.10(12)
C8 N2 C10 123.02(12)
C9 N2 C10 123.61(12)
N1 C1 C31 123.52(14)
N1 C1 S1 114.31(11)
C31 C1 S1 122.06(11)
C7 C2 N1 116.03(13)
C7 C2 C3 121.72(13)
N1 C2 C3 122.17(13)
C2 C3 C4 109.27(12)
C21 C4 C3 113.61(12)
C21 C4 C5 113.29(11)
C3 C4 C5 111.21(12)
C8 C5 C4 115.24(11)
C8 C5 C6 104.23(11)
C4 C5 C6 115.28(11)
C7 C6 C9 109.50(12)
C7 C6 C5 112.81(12)
C9 C6 C5 104.42(11)
C2 C7 C6 125.15(13)
C2 C7 S1 109.81(11)
C6 C7 S1 125.03(11)
O2 C8 N2 123.68(13)
O2 C8 C5 127.27(13)
N2 C8 C5 109.00(12)
O1 C9 N2 125.04(14)
O1 C9 C6 126.51(14)
N2 C9 C6 108.43(12)
N2 C10 C11 111.53(13)
C26 C21 C22 118.04(13)
C26 C21 C4 122.72(13)
C22 C21 C4 119.11(13)
C23 C22 C21 121.65(14)
C24 C23 C22 118.71(14)
C25 C24 C23 121.42(14)
C25 C24 Cl1 118.98(12)
C23 C24 Cl1 119.59(12)
C24 C25 C26 118.99(14)
C21 C26 C25 121.17(14)
C32 C31 C36 119.17(14)
C32 C31 C1 119.04(14)
C36 C31 C1 121.75(14)
C33 C32 C31 120.17(16)
C34 C33 C32 120.18(16)
C35 C34 C33 119.96(15)
C34 C35 C36 120.04(16)
C35 C36 C31 120.46(16)
Cl4 C99 Cl2 111.0(3)
Cl4 C99 Cl3 110.6(2)
Cl2 C99 Cl3 110.5(2)

loop_
_geom_bond_atom_site_label_1
_geom_bond_atom_site_label_2
_geom_bond_distance
S1 C7 1.7213(14)
S1 C1 1.7420(15)
Cl1 C24 1.7464(15)
N1 C1 1.3091(19)
N1 C2 1.3776(18)
N2 C8 1.3846(18)
N2 C9 1.3880(19)
N2 C10 1.4667(19)
O1 C9 1.2047(19)
O2 C8 1.2088(17)
C1 C31 1.474(2)
C2 C7 1.358(2)
C2 C3 1.4940(19)
C3 C4 1.534(2)
C4 C21 1.5213(19)
C4 C5 1.5460(19)
C5 C8 1.5194(19)
C5 C6 1.5503(18)
C6 C7 1.4994(19)
C6 C9 1.523(2)
C10 C11 1.516(2)
C21 C26 1.391(2)
C21 C22 1.395(2)
C22 C23 1.386(2)
C23 C24 1.382(2)
C24 C25 1.381(2)
C25 C26 1.392(2)
C31 C32 1.393(2)
C31 C36 1.398(2)
C32 C33 1.392(2)
C33 C34 1.390(3)
C34 C35 1.384(3)
C35 C36 1.389(2)
C99 Cl4 1.749(4)
C99 Cl2 1.761(4)
C99 Cl3 1.764(3)

loop_
_geom_hbond_atom_site_label_D
_geom_hbond_atom_site_label_H
_geom_hbond_atom_site_label_A
_geom_hbond_distance_DH
_geom_hbond_distance_HA
_geom_hbond_distance_DA
_geom_hbond_angle_DHA
_geom_hbond_site_symmetry_A
C3 H3B Cl3 0.99 2.71 3.5089(18) 138.1 .
C3 H3A S1 0.99 2.86 3.8361(17) 168.3 1_455
C6 H6 O2 1.00 2.35 3.2171(17) 145.1 1_655
C32 H32 Cl3 0.95 2.80 3.6661(19) 152.4 3_665

loop_
_geom_torsion_atom_site_label_1
_geom_torsion_atom_site_label_2
_geom_torsion_atom_site_label_3
_geom_torsion_atom_site_label_4
_geom_torsion
C2 N1 C1 C31 -175.56(13)
C2 N1 C1 S1 0.79(16)
C7 S1 C1 N1 -1.39(12)
C7 S1 C1 C31 175.02(12)
C1 N1 C2 C7 0.50(19)
C1 N1 C2 C3 177.12(13)
C7 C2 C3 C4 32.15(19)
N1 C2 C3 C4 -144.28(14)
C2 C3 C4 C21 175.38(12)
C2 C3 C4 C5 -55.39(16)
C21 C4 C5 C8 57.33(16)
C3 C4 C5 C8 -72.07(15)
C21 C4 C5 C6 178.87(12)
C3 C4 C5 C6 49.47(16)
C8 C5 C6 C7 110.32(13)
C4 C5 C6 C7 -17.00(17)
C8 C5 C6 C9 -8.50(14)
C4 C5 C6 C9 -135.81(12)
N1 C2 C7 C6 177.30(13)
C3 C2 C7 C6 0.7(2)
N1 C2 C7 S1 -1.53(17)
C3 C2 C7 S1 -178.17(11)
C9 C6 C7 C2 106.96(16)
C5 C6 C7 C2 -8.9(2)
C9 C6 C7 S1 -74.39(15)
C5 C6 C7 S1 169.79(10)
C1 S1 C7 C2 1.57(11)
C1 S1 C7 C6 -177.26(13)
C9 N2 C8 O2 -177.74(14)
C10 N2 C8 O2 -3.4(2)
C9 N2 C8 C5 -0.09(16)
C10 N2 C8 C5 174.22(12)
C4 C5 C8 O2 -49.48(19)
C6 C5 C8 O2 -176.82(14)
C4 C5 C8 N2 132.98(12)
C6 C5 C8 N2 5.64(14)
C8 N2 C9 O1 175.82(15)
C10 N2 C9 O1 1.6(2)
C8 N2 C9 C6 -5.72(16)
C10 N2 C9 C6 -179.99(12)
C7 C6 C9 O1 66.2(2)
C5 C6 C9 O1 -172.73(15)
C7 C6 C9 N2 -112.21(13)
C5 C6 C9 N2 8.84(15)
C8 N2 C10 C11 -84.49(17)
C9 N2 C10 C11 89.22(17)
C3 C4 C21 C26 6.3(2)
C5 C4 C21 C26 -121.85(15)
C3 C4 C21 C22 -169.55(13)
C5 C4 C21 C22 62.27(17)
C26 C21 C22 C23 1.1(2)
C4 C21 C22 C23 177.21(14)
C21 C22 C23 C24 -0.9(2)
C22 C23 C24 C25 -0.3(2)
C22 C23 C24 Cl1 -179.07(12)
C23 C24 C25 C26 1.3(2)
Cl1 C24 C25 C26 -179.94(12)
C22 C21 C26 C25 -0.1(2)
C4 C21 C26 C25 -176.04(14)
C24 C25 C26 C21 -1.1(2)
N1 C1 C31 C32 -2.1(2)
S1 C1 C31 C32 -178.19(12)
N1 C1 C31 C36 175.39(14)
S1 C1 C31 C36 -0.7(2)
C36 C31 C32 C33 -1.1(2)
C1 C31 C32 C33 176.49(15)
C31 C32 C33 C34 0.1(3)
C32 C33 C34 C35 1.0(3)
C33 C34 C35 C36 -1.1(2)
C34 C35 C36 C31 0.1(2)
C32 C31 C36 C35 1.0(2)
C1 C31 C36 C35 -176.49(14)
